data_7235124
loop_
_publ_author_name
'Molin Zhou'
'Wenlong Yin'
'Fei Liang'
'Arthur Mar'
'Zheshuai Lin'
'Jiyong Yao'
'Yicheng Wu'

_publ_section_title
;
 Na2MnGe2Se6: a new Mn-based antiferromagnetic chalcogenide with large
 Mn...Mn separation
;
_journal_name_full 'Journal of Materials Chemistry C'
_journal_page_first 10812
_journal_page_last 10819
_journal_paper_doi 10.1039/C6TC03825E
_journal_volume 4
_journal_year 2016
_chemical_formula_sum 'Ge4 Mn2 Na4 Se12'
_chemical_formula_weight 1439.72
_space_group_IT_number 140
_space_group_name_Hall '-I 4 2c'
_space_group_name_H-M_alt 'I 4/m c m'
_symmetry_cell_setting tetragonal
_symmetry_space_group_name_H-M 'I 4/m c m'
_atom_sites_solution_hydrogens none
_atom_sites_solution_primary direct
_atom_sites_solution_secondary difmap
_cell_angle_alpha 90.00
_cell_angle_beta 90.00
_cell_angle_gamma 90.00
_cell_formula_units_Z 2
_cell_length_a 7.7718(16)
_cell_length_b 7.7718(16)
_cell_length_c 19.077(7)
_cell_measurement_reflns_used 2073
_cell_measurement_temperature 153.1500
_cell_measurement_theta_max 31.4946
_cell_measurement_theta_min 2.8301
_cell_volume 1152.3(5)
_computing_structure_refinement 'SHELXL-97 (Sheldrick, 1997)'
_computing_structure_solution 'SHELXS-97 (Sheldrick, 1990)'
_diffrn_ambient_temperature 153.1500
_diffrn_measured_fraction_theta_full 0.995
_diffrn_measured_fraction_theta_max 0.995
_diffrn_measurement_device_type 'Rigaku AFC10 diffractometer'
_diffrn_radiation_monochromator graphite
_diffrn_radiation_source 'fine-focus sealed tube'
_diffrn_radiation_type MoK\a
_diffrn_radiation_wavelength 0.71073
_diffrn_reflns_av_R_equivalents 0.1085
_diffrn_reflns_av_sigmaI/netI 0.0514
_diffrn_reflns_limit_h_max 11
_diffrn_reflns_limit_h_min -11
_diffrn_reflns_limit_k_max 11
_diffrn_reflns_limit_k_min -11
_diffrn_reflns_limit_l_max 27
_diffrn_reflns_limit_l_min -26
_diffrn_reflns_number 6257
_diffrn_reflns_theta_full 31.51
_diffrn_reflns_theta_max 31.51
_diffrn_reflns_theta_min 3.71
_exptl_absorpt_coefficient_mu 25.227
_exptl_absorpt_correction_T_max 1.0000
_exptl_absorpt_correction_T_min 0.3904
_exptl_absorpt_correction_type multi-scan
_exptl_crystal_colour Brown
_exptl_crystal_density_diffrn 4.150
_exptl_crystal_density_method 'not measured'
_exptl_crystal_description Prism
_exptl_crystal_F_000 1260
_exptl_crystal_size_max 0.3800
_exptl_crystal_size_mid 0.1300
_exptl_crystal_size_min 0.0350
_refine_diff_density_max 1.347
_refine_diff_density_min -2.487
_refine_diff_density_rms 0.364
_refine_ls_extinction_coef 0.0012(2)
_refine_ls_extinction_expression Fc^*^=kFc[1+0.001xFc^2^\l^3^/sin(2\q)]^-1/4^
_refine_ls_extinction_method SHELXL
_refine_ls_goodness_of_fit_ref 1.148
_refine_ls_hydrogen_treatment none
_refine_ls_matrix_type full
_refine_ls_number_parameters 21
_refine_ls_number_reflns 546
_refine_ls_number_restraints 0
_refine_ls_restrained_S_all 1.148
_refine_ls_R_factor_all 0.0587
_refine_ls_R_factor_gt 0.0448
_refine_ls_shift/su_max 0.000
_refine_ls_shift/su_mean 0.000
_refine_ls_structure_factor_coef Fsqd
_refine_ls_weighting_details 'calc w=1/[\s^2^(Fo^2^)+(0.0500P)^2^+0.0000P] where P=(Fo^2^+2Fc^2^)/3'
_refine_ls_weighting_scheme calc
_refine_ls_wR_factor_gt 0.1059
_refine_ls_wR_factor_ref 0.1141
_reflns_number_gt 450
_reflns_number_total 546
_reflns_threshold_expression >2sigma(I)
_cod_data_source_file J-Mater-Chem-C-2016-4-10812.cif
_cod_data_source_block p1
_cod_depositor_comments
;
The following automatic conversions were performed:

data item '_exptl_absorpt_correction_type' value 'Multi-scan' was
changed to 'multi-scan' in accordance with the built-in table derived
from the CIF Core dictionary named 'cif_core.dic' version 2.4.5 last
updated on 2014-11-21.

Automatic conversion script
Id: cif_fix_values 6909 2019-04-08 15:41:33Z antanas 
;
_cod_original_sg_symbol_H-M I4/mcm
_cod_database_code 7235124

loop_
_symmetry_equiv_pos_as_xyz
'x, y, z'
'-y, x, z'
'-x, -y, z'
'y, -x, z'
'x, -y, -z+1/2'
'y, x, -z+1/2'
'-x, y, -z+1/2'
'-y, -x, -z+1/2'
'x+1/2, y+1/2, z+1/2'
'-y+1/2, x+1/2, z+1/2'
'-x+1/2, -y+1/2, z+1/2'
'y+1/2, -x+1/2, z+1/2'
'x+1/2, -y+1/2, -z+1'
'y+1/2, x+1/2, -z+1'
'-x+1/2, y+1/2, -z+1'
'-y+1/2, -x+1/2, -z+1'
'-x, -y, -z'
'y, -x, -z'
'x, y, -z'
'-y, x, -z'
'-x, y, z-1/2'
'-y, -x, z-1/2'
'x, -y, z-1/2'
'y, x, z-1/2'
'-x+1/2, -y+1/2, -z+1/2'
'y+1/2, -x+1/2, -z+1/2'
'x+1/2, y+1/2, -z+1/2'
'-y+1/2, x+1/2, -z+1/2'
'-x+1/2, y+1/2, z'
'-y+1/2, -x+1/2, z'
'x+1/2, -y+1/2, z'
'y+1/2, x+1/2, z'

loop_
_atom_site_label
_atom_site_type_symbol
_atom_site_fract_x
_atom_site_fract_y
_atom_site_fract_z
_atom_site_U_iso_or_equiv
_atom_site_adp_type
_atom_site_occupancy
_atom_site_symmetry_multiplicity
_atom_site_calc_flag
_atom_site_refinement_flags
_atom_site_disorder_assembly
_atom_site_disorder_group
Ge1 Ge 0.0000 0.5000 0.08419(4) 0.0085(3) Uani 1 4 d S . .
Mn1 Mn 0.0000 0.5000 0.2500 0.0123(4) Uani 1 8 d S . .
Na1 Na 0.0000 0.0000 0.1130(3) 0.0383(13) Uani 1 4 d S . .
Se1 Se -0.16240(8) 0.33760(8) 0.0000 0.0103(3) Uani 1 4 d S . .
Se2 Se 0.17049(6) 0.32951(6) 0.15765(4) 0.0107(3) Uani 1 2 d S . .

loop_
_atom_site_aniso_label
_atom_site_aniso_U_11
_atom_site_aniso_U_22
_atom_site_aniso_U_33
_atom_site_aniso_U_23
_atom_site_aniso_U_13
_atom_site_aniso_U_12
Ge1 0.0082(4) 0.0082(4) 0.0091(5) 0.000 0.000 -0.0004(3)
Mn1 0.0131(6) 0.0131(6) 0.0107(10) 0.000 0.000 0.000
Na1 0.0166(14) 0.0166(14) 0.082(4) 0.000 0.000 0.000
Se1 0.0099(3) 0.0099(3) 0.0111(5) 0.000 0.000 -0.0033(3)
Se2 0.0098(3) 0.0098(3) 0.0125(4) 0.00024(17) -0.00024(17) 0.0022(2)

loop_
_atom_type_symbol
_atom_type_description
_atom_type_scat_dispersion_real
_atom_type_scat_dispersion_imag
_atom_type_scat_source
Ge Ge 0.1547 1.8001 'International Tables Vol C Tables 4.2.6.8 and 6.1.1.4'
Mn Mn 0.3368 0.7283 'International Tables Vol C Tables 4.2.6.8 and 6.1.1.4'
Na Na 0.0362 0.0249 'International Tables Vol C Tables 4.2.6.8 and 6.1.1.4'
Se Se -0.0929 2.2259 'International Tables Vol C Tables 4.2.6.8 and 6.1.1.4'

loop_
_geom_angle_atom_site_label_1
_geom_angle_atom_site_label_2
_geom_angle_atom_site_label_3
_geom_angle
_geom_angle_site_symmetry_1
_geom_angle_site_symmetry_3
Se2 Ge1 Se2 106.42(6) . 3_565
Se2 Ge1 Se1 113.614(19) . .
Se2 Ge1 Se1 113.614(19) 3_565 .
Se2 Ge1 Se1 113.614(19) . 17_565
Se2 Ge1 Se1 113.614(19) 3_565 17_565
Se1 Ge1 Se1 96.04(5) . 17_565
Se2 Mn1 Se2 117.98(2) 28 .
Se2 Mn1 Se2 117.98(2) 28 3_565
Se2 Mn1 Se2 93.53(4) . 3_565
Se2 Mn1 Se2 93.53(4) 28 26_455
Se2 Mn1 Se2 117.98(2) . 26_455
Se2 Mn1 Se2 117.98(2) 3_565 26_455
Se2 Na1 Se2 147.1(2) . 3
Se2 Na1 Se2 85.39(6) . 4
Se2 Na1 Se2 85.39(6) 3 4
Se2 Na1 Se2 85.39(6) . 2
Se2 Na1 Se2 85.39(6) 3 2
Se2 Na1 Se2 147.1(2) 4 2
Ge1 Se1 Ge1 83.96(5) . 17_565
Ge1 Se2 Mn1 80.02(4) . .
Ge1 Se2 Na1 93.61(7) . .
Mn1 Se2 Na1 113.95(7) . .
Ge1 Se2 Na1 93.61(7) . 29
Mn1 Se2 Na1 113.95(7) . 29
Na1 Se2 Na1 132.09(14) . 29

loop_
_geom_bond_atom_site_label_1
_geom_bond_atom_site_label_2
_geom_bond_distance
_geom_bond_site_symmetry_2
Ge1 Se2 2.3398(10) .
Ge1 Se2 2.3398(10) 3_565
Ge1 Se1 2.4012(10) .
Ge1 Se1 2.4012(10) 17_565
Mn1 Se2 2.5720(10) 28
Mn1 Se2 2.5720(10) .
Mn1 Se2 2.5720(10) 3_565
Mn1 Se2 2.5720(10) 26_455
Na1 Se2 3.0067(18) .
Na1 Se2 3.0067(18) 3
Na1 Se2 3.0067(18) 4
Na1 Se2 3.0067(18) 2
Se1 Ge1 2.4012(10) 17_565
Se2 Na1 3.0067(18) 29
